data_1555411
loop_
_publ_author_name
'Li, Zequan'
'Shi, Yian'

_publ_section_title
;
 Chiral Phosphine Oxide-Sc(OTf)3 Complex Catalyzed Enantioselective
 Bromoaminocyclization of 2-Benzofuranylmethyl N-Tosylcarbamates. Approach
 to a Novel Class of Optically Active Spiro Compounds.
;
_journal_issue 23
_journal_name_full 'Organic letters'
_journal_page_first 5752
_journal_page_last 5755
_journal_paper_doi 10.1021/acs.orglett.5b02817
_journal_volume 17
_journal_year 2015
_chemical_absolute_configuration ad
_chemical_formula_moiety 'C17 H14 Br N O5 S'
_chemical_formula_sum 'C17 H14 Br N O5 S'
_chemical_formula_weight 424.26
_space_group_crystal_system monoclinic
_space_group_IT_number 4
_space_group_name_Hall 'P 2yb'
_space_group_name_H-M_alt 'P 1 21 1'
_atom_sites_solution_hydrogens geom
_atom_sites_solution_primary direct
_audit_creation_date 2015-03-10
_audit_creation_method
;
Olex2 1.2
(compiled 2015.01.26 svn.r3150 for OlexSys, GUI svn.r4998)
;
_cell_angle_alpha 90
_cell_angle_beta 101.811(9)
_cell_angle_gamma 90
_cell_formula_units_Z 2
_cell_length_a 8.091(6)
_cell_length_b 6.973(5)
_cell_length_c 15.224(11)
_cell_measurement_reflns_used 2875
_cell_measurement_temperature 173.1500
_cell_measurement_theta_max 27.4789
_cell_measurement_theta_min 1.3665
_cell_volume 840.7(11)
_computing_cell_refinement 'CrystalClear (Rigaku Inc., 2007)'
_computing_data_collection 'CrystalClear (Rigaku Inc., 2007)'
_computing_data_reduction 'CrystalClear (Rigaku Inc., 2007)'
_computing_molecular_graphics 'Olex2 (Dolomanov et al., 2009)'
_computing_publication_material 'CIFTAB (Sheldrick, 2013)'
_computing_structure_refinement 'SHELXL (Sheldrick, 2014)'
_computing_structure_solution
;
'SHELXT (Sheldrick, 2014)'
;
_diffrn_ambient_temperature 173.1500
_diffrn_detector_area_resol_mean 28.5714
_diffrn_measured_fraction_theta_full 0.992
_diffrn_measured_fraction_theta_max 0.990
_diffrn_measurement_details
;
scan:
	Number of images: 360
	           Slice: -110.0000 - 70.0000
	     Image width: 0.5000
	        Exp time: 5.0000
	   Rotation axis: Omega
	           Omega: 0.0000
	             Chi: 45.0000
	             Phi: 0.0000
	             XTD: 45.0998
	          2theta: -19.7064
scan:
	Number of images: 360
	           Slice: -110.0000 - 70.0000
	     Image width: 0.5000
	        Exp time: 5.0000
	   Rotation axis: Omega
	           Omega: 0.0000
	             Chi: 45.0000
	             Phi: 180.0000
	             XTD: 45.0998
	          2theta: -19.7064
scan:
	Number of images: 328
	           Slice: -110.0000 - 54.0000
	     Image width: 0.5000
	        Exp time: 5.0000
	   Rotation axis: Omega
	           Omega: 0.0000
	             Chi: 45.0000
	             Phi: 90.0000
	             XTD: 45.0998
	          2theta: -19.7064
;
_diffrn_measurement_device
;
Saturn724+ (2x2 bin mode)
;
_diffrn_measurement_device_details
;
AFC10: Fixed Chi 2 circle
;
_diffrn_measurement_device_type 'Saturn724+ CCD'
_diffrn_measurement_method '\w scans at fixed \c = 45\%'
_diffrn_orient_matrix_type d*Trek
_diffrn_orient_matrix_UB_11 0.0356
_diffrn_orient_matrix_UB_12 0.1206
_diffrn_orient_matrix_UB_13 0.0113
_diffrn_orient_matrix_UB_21 -0.0171
_diffrn_orient_matrix_UB_22 -0.0083
_diffrn_orient_matrix_UB_23 0.1421
_diffrn_orient_matrix_UB_31 0.0664
_diffrn_orient_matrix_UB_32 -0.0060
_diffrn_orient_matrix_UB_33 0.0076
_diffrn_radiation_detector CCD
_diffrn_radiation_monochromator 'Graphite Monochromator'
_diffrn_radiation_type MoK\a
_diffrn_radiation_wavelength 0.71073
_diffrn_reflns_av_R_equivalents 0.0442
_diffrn_reflns_av_unetI/netI 0.0378
_diffrn_reflns_Laue_measured_fraction_full 0.992
_diffrn_reflns_Laue_measured_fraction_max 0.990
_diffrn_reflns_limit_h_max 10
_diffrn_reflns_limit_h_min -10
_diffrn_reflns_limit_k_max 9
_diffrn_reflns_limit_k_min -9
_diffrn_reflns_limit_l_max 19
_diffrn_reflns_limit_l_min -19
_diffrn_reflns_number 8839
_diffrn_reflns_point_group_measured_fraction_full 0.931
_diffrn_reflns_point_group_measured_fraction_max 0.923
_diffrn_reflns_theta_full 26.000
_diffrn_reflns_theta_max 27.467
_diffrn_reflns_theta_min 2.734
_diffrn_source 'Sealed Tube'
_diffrn_source_current 30.0000
_diffrn_source_power 1.5000
_diffrn_source_voltage 50.0000
_exptl_absorpt_coefficient_mu 2.597
_exptl_absorpt_correction_T_max 1.0000
_exptl_absorpt_correction_T_min 0.37441
_exptl_absorpt_correction_type multi-scan
_exptl_absorpt_process_details 'CrystalClear (Rigaku Inc., 2007)'
_exptl_crystal_colour Colorless
_exptl_crystal_density_diffrn 1.676
_exptl_crystal_description Prism
_exptl_crystal_F_000 428
_exptl_crystal_size_max 0.889
_exptl_crystal_size_mid 0.421
_exptl_crystal_size_min 0.071
_refine_diff_density_max 0.787
_refine_diff_density_min -0.816
_refine_diff_density_rms 0.096
_refine_ls_abs_structure_details
;
 Flack x determined using 1315 quotients [(I+)-(I-)]/[(I+)+(I-)]
 (Parsons, Flack and Wagner, Acta Cryst. B69 (2013) 249-259).
;
_refine_ls_abs_structure_Flack 0.007(10)
_refine_ls_extinction_method none
_refine_ls_goodness_of_fit_ref 1.137
_refine_ls_hydrogen_treatment constr
_refine_ls_matrix_type full
_refine_ls_number_parameters 227
_refine_ls_number_reflns 3549
_refine_ls_number_restraints 1
_refine_ls_restrained_S_all 1.137
_refine_ls_R_factor_all 0.0490
_refine_ls_R_factor_gt 0.0477
_refine_ls_shift/su_max 0.001
_refine_ls_shift/su_mean 0.000
_refine_ls_structure_factor_coef Fsqd
_refine_ls_weighting_details 'w=1/[\s^2^(Fo^2^)+(0.0621P)^2^+0.6615P] where P=(Fo^2^+2Fc^2^)/3'
_refine_ls_weighting_scheme calc
_refine_ls_wR_factor_gt 0.1190
_refine_ls_wR_factor_ref 0.1206
_reflns_Friedel_coverage 0.720
_reflns_Friedel_fraction_full 0.859
_reflns_Friedel_fraction_max 0.843
_reflns_number_gt 3437
_reflns_number_total 3549
_reflns_threshold_expression 'I > 2\s(I)'
_cod_data_source_file ol5b02817_si_002.cif
_cod_data_source_block sa3974b
_cod_original_cell_volume 840.8(10)
_cod_database_code 1555411
_shelx_space_group_comment
;
The symmetry employed for this shelxl refinement is uniquely defined
by the following loop, which should always be used as a source of
symmetry information in preference to the above space-group names.
They are only intended as comments.
;
_diffrn_number_total 2069
_olex2_refinement_description
;
1. Fixed Uiso
 At 1.2 times of:
  All C(H) groups, All C(H,H) groups
 At 1.5 times of:
  All C(H,H,H) groups
2.a Ternary CH refined with riding coordinates:
 C2(H2)
2.b Secondary CH2 refined with riding coordinates:
 C9(H9A,H9B)
2.c Aromatic/amide H refined with riding coordinates:
 C4(H4), C5(H5), C6(H6), C7(H7), C12(H12), C13(H13), C15(H15), C16(H16)
2.d Idealised Me refined as rotating group:
 C17(H17A,H17B,H17C)
;
_shelx_shelxl_version_number 2014/7
_olex2_submission_special_instructions 'No special instructions were received'

loop_
_space_group_symop_operation_xyz
'x, y, z'
'-x, y+1/2, -z'

loop_
_atom_site_label
_atom_site_type_symbol
_atom_site_fract_x
_atom_site_fract_y
_atom_site_fract_z
_atom_site_U_iso_or_equiv
_atom_site_adp_type
_atom_site_occupancy
_atom_site_site_symmetry_order
_atom_site_calc_flag
_atom_site_refinement_flags_posn
Br1 Br 0.73677(6) 0.34107(9) 1.01558(4) 0.04105(19) Uani 1 1 d .
S1 S 0.76878(17) 0.6779(2) 0.70710(10) 0.0370(3) Uani 1 1 d .
O1 O 0.5265(4) 0.7010(6) 0.8550(3) 0.0322(8) Uani 1 1 d .
O2 O 0.8340(6) 0.9347(6) 0.9339(3) 0.0419(10) Uani 1 1 d .
O3 O 0.8998(6) 1.0411(7) 0.8073(4) 0.0507(12) Uani 1 1 d .
O4 O 0.9186(5) 0.7434(8) 0.6803(4) 0.0490(12) Uani 1 1 d .
O5 O 0.7238(6) 0.4794(7) 0.7018(3) 0.0443(10) Uani 1 1 d .
N1 N 0.7967(6) 0.7296(7) 0.8179(4) 0.0335(11) Uani 1 1 d .
C1 C 0.7019(6) 0.6448(8) 0.8813(4) 0.0291(10) Uani 1 1 d .
C2 C 0.7023(6) 0.4231(8) 0.8883(4) 0.0307(11) Uani 1 1 d .
H2 H 0.7850 0.3647 0.8575 0.037 Uiso 1 1 calc R
C3 C 0.5245(6) 0.3706(8) 0.8448(4) 0.0308(11) Uani 1 1 d .
C4 C 0.4457(7) 0.1959(10) 0.8250(5) 0.0358(13) Uani 1 1 d .
H4 H 0.5074 0.0825 0.8340 0.043 Uiso 1 1 calc R
C5 C 0.2728(8) 0.1922(11) 0.7916(5) 0.0399(15) Uani 1 1 d .
H5 H 0.2184 0.0751 0.7781 0.048 Uiso 1 1 calc R
C6 C 0.1803(6) 0.3602(12) 0.7780(4) 0.0395(13) Uani 1 1 d .
H6 H 0.0646 0.3544 0.7554 0.047 Uiso 1 1 calc R
C7 C 0.2575(7) 0.5385(9) 0.7976(4) 0.0326(13) Uani 1 1 d .
H7 H 0.1963 0.6522 0.7883 0.039 Uiso 1 1 calc R
C8 C 0.4305(7) 0.5375(9) 0.8316(4) 0.0312(12) Uani 1 1 d .
C9 C 0.7830(8) 0.7546(9) 0.9664(5) 0.0398(13) Uani 1 1 d .
H9A H 0.7025 0.7745 1.0047 0.048 Uiso 1 1 calc R
H9B H 0.8798 0.6855 0.9998 0.048 Uiso 1 1 calc R
C10 C 0.8502(7) 0.9158(9) 0.8481(5) 0.0391(14) Uani 1 1 d .
C11 C 0.5968(7) 0.8153(10) 0.6533(4) 0.0382(14) Uani 1 1 d .
C12 C 0.4358(8) 0.7289(12) 0.6362(4) 0.0454(15) Uani 1 1 d .
H12 H 0.4229 0.6007 0.6503 0.055 Uiso 1 1 calc R
C13 C 0.2978(7) 0.8392(17) 0.5982(4) 0.0536(16) Uani 1 1 d .
H13 H 0.1908 0.7842 0.5860 0.064 Uiso 1 1 calc R
C14 C 0.3169(9) 1.0344(13) 0.5774(5) 0.0535(19) Uani 1 1 d .
C15 C 0.4773(9) 1.1120(11) 0.5914(5) 0.0504(16) Uani 1 1 d .
H15 H 0.4916 1.2383 0.5748 0.060 Uiso 1 1 calc R
C16 C 0.6174(8) 1.0035(11) 0.6297(5) 0.0442(14) Uani 1 1 d .
H16 H 0.7247 1.0575 0.6394 0.053 Uiso 1 1 calc R
C17 C 0.1615(12) 1.1535(19) 0.5417(6) 0.085(3) Uani 1 1 d .
H17A H 0.0918 1.0882 0.4921 0.127 Uiso 1 1 calc GR
H17B H 0.1949 1.2757 0.5220 0.127 Uiso 1 1 calc GR
H17C H 0.0991 1.1723 0.5883 0.127 Uiso 1 1 calc GR

loop_
_atom_site_aniso_label
_atom_site_aniso_U_11
_atom_site_aniso_U_22
_atom_site_aniso_U_33
_atom_site_aniso_U_23
_atom_site_aniso_U_13
_atom_site_aniso_U_12
Br1 0.0371(3) 0.0480(3) 0.0373(3) 0.0059(3) 0.0060(2) -0.0010(3)
S1 0.0261(6) 0.0459(8) 0.0408(8) 0.0069(7) 0.0111(5) 0.0021(5)
O1 0.0182(15) 0.0321(19) 0.047(2) -0.0022(18) 0.0076(15) -0.0010(14)
O2 0.035(2) 0.037(2) 0.051(3) -0.006(2) 0.0019(19) -0.0060(17)
O3 0.031(2) 0.048(3) 0.068(3) 0.016(2) -0.001(2) -0.0105(19)
O4 0.028(2) 0.068(3) 0.056(3) 0.016(2) 0.0194(19) 0.005(2)
O5 0.050(3) 0.041(2) 0.043(3) -0.003(2) 0.013(2) 0.003(2)
N1 0.023(2) 0.035(2) 0.043(3) 0.005(2) 0.008(2) -0.0016(18)
C1 0.017(2) 0.034(3) 0.036(3) 0.000(2) 0.0046(19) 0.0009(18)
C2 0.022(2) 0.036(3) 0.034(3) 0.001(2) 0.005(2) -0.001(2)
C3 0.023(2) 0.034(3) 0.037(3) -0.003(2) 0.0087(19) -0.002(2)
C4 0.026(3) 0.035(3) 0.046(3) 0.004(3) 0.006(2) -0.002(2)
C5 0.031(3) 0.040(3) 0.049(4) 0.001(3) 0.009(3) -0.009(2)
C6 0.021(2) 0.053(4) 0.044(3) 0.001(3) 0.0048(19) -0.003(3)
C7 0.019(2) 0.039(3) 0.040(3) 0.004(2) 0.006(2) -0.002(2)
C8 0.028(3) 0.032(3) 0.035(3) 0.002(2) 0.009(2) -0.004(2)
C9 0.032(3) 0.037(3) 0.051(4) -0.005(3) 0.007(3) -0.007(2)
C10 0.019(2) 0.036(3) 0.061(4) 0.003(3) 0.006(2) -0.005(2)
C11 0.028(2) 0.049(4) 0.039(3) 0.002(3) 0.009(2) -0.004(3)
C12 0.030(3) 0.067(4) 0.039(3) 0.007(3) 0.005(2) -0.006(3)
C13 0.026(2) 0.095(5) 0.038(3) 0.010(5) 0.001(2) 0.003(4)
C14 0.042(3) 0.078(5) 0.041(4) 0.009(4) 0.008(3) 0.020(3)
C15 0.051(4) 0.052(4) 0.046(4) 0.013(3) 0.002(3) 0.010(3)
C16 0.036(3) 0.052(4) 0.044(3) 0.010(3) 0.007(3) 0.000(3)
C17 0.061(5) 0.133(10) 0.055(5) 0.022(6) 0.002(4) 0.047(6)

loop_
_atom_type_symbol
_atom_type_description
_atom_type_scat_dispersion_real
_atom_type_scat_dispersion_imag
_atom_type_scat_source
C C 0.0033 0.0016 'International Tables Vol C Tables 4.2.6.8 and 6.1.1.4'
H H 0.0000 0.0000 'International Tables Vol C Tables 4.2.6.8 and 6.1.1.4'
Br Br -0.2901 2.4595 'International Tables Vol C Tables 4.2.6.8 and 6.1.1.4'
N N 0.0061 0.0033 'International Tables Vol C Tables 4.2.6.8 and 6.1.1.4'
O O 0.0106 0.0060 'International Tables Vol C Tables 4.2.6.8 and 6.1.1.4'
S S 0.1246 0.1234 'International Tables Vol C Tables 4.2.6.8 and 6.1.1.4'

loop_
_geom_angle_atom_site_label_1
_geom_angle_atom_site_label_2
_geom_angle_atom_site_label_3
_geom_angle
O4 S1 N1 105.6(3)
O4 S1 C11 109.3(3)
O5 S1 O4 120.9(3)
O5 S1 N1 104.0(3)
O5 S1 C11 109.6(3)
N1 S1 C11 106.3(3)
C8 O1 C1 108.3(4)
C10 O2 C9 109.8(5)
C1 N1 S1 125.8(4)
C10 N1 S1 119.2(5)
C10 N1 C1 108.7(5)
O1 C1 N1 108.8(4)
O1 C1 C2 106.1(4)
O1 C1 C9 109.0(4)
N1 C1 C2 116.8(5)
N1 C1 C9 99.4(5)
C9 C1 C2 116.5(5)
Br1 C2 H2 112.0
C1 C2 Br1 110.6(4)
C1 C2 H2 112.0
C3 C2 Br1 106.9(4)
C3 C2 C1 103.0(4)
C3 C2 H2 111.9
C4 C3 C2 132.1(5)
C4 C3 C8 119.7(5)
C8 C3 C2 108.0(5)
C3 C4 H4 120.6
C3 C4 C5 118.9(6)
C5 C4 H4 120.6
C4 C5 H5 119.6
C6 C5 C4 120.9(6)
C6 C5 H5 119.6
C5 C6 H6 119.4
C5 C6 C7 121.2(5)
C7 C6 H6 119.4
C6 C7 H7 121.7
C8 C7 C6 116.6(6)
C8 C7 H7 121.7
O1 C8 C7 124.1(6)
C3 C8 O1 113.1(5)
C3 C8 C7 122.7(5)
O2 C9 C1 104.4(5)
O2 C9 H9A 110.9
O2 C9 H9B 110.9
C1 C9 H9A 110.9
C1 C9 H9B 110.9
H9A C9 H9B 108.9
O2 C10 N1 108.7(5)
O3 C10 O2 123.0(6)
O3 C10 N1 128.2(7)
C12 C11 S1 117.9(5)
C16 C11 S1 121.1(5)
C16 C11 C12 121.0(6)
C11 C12 H12 120.8
C13 C12 C11 118.4(8)
C13 C12 H12 120.8
C12 C13 H13 119.5
C12 C13 C14 120.9(7)
C14 C13 H13 119.5
C13 C14 C17 119.2(8)
C15 C14 C13 119.0(6)
C15 C14 C17 121.7(9)
C14 C15 H15 119.6
C14 C15 C16 120.8(7)
C16 C15 H15 119.6
C11 C16 C15 119.7(6)
C11 C16 H16 120.1
C15 C16 H16 120.1
C14 C17 H17A 109.5
C14 C17 H17B 109.5
C14 C17 H17C 109.5
H17A C17 H17B 109.5
H17A C17 H17C 109.5
H17B C17 H17C 109.5

loop_
_geom_bond_atom_site_label_1
_geom_bond_atom_site_label_2
_geom_bond_distance
Br1 C2 1.984(6)
S1 O4 1.431(4)
S1 O5 1.430(5)
S1 N1 1.695(6)
S1 C11 1.748(6)
O1 C1 1.448(6)
O1 C8 1.385(7)
O2 C9 1.441(8)
O2 C10 1.346(9)
O3 C10 1.188(8)
N1 C1 1.474(7)
N1 C10 1.415(8)
C1 C2 1.550(8)
C1 C9 1.531(9)
C2 H2 0.9800
C2 C3 1.501(7)
C3 C4 1.380(9)
C3 C8 1.382(8)
C4 H4 0.9300
C4 C5 1.387(8)
C5 H5 0.9300
C5 C6 1.383(11)
C6 H6 0.9300
C6 C7 1.396(10)
C7 H7 0.9300
C7 C8 1.390(8)
C9 H9A 0.9700
C9 H9B 0.9700
C11 C12 1.410(8)
C11 C16 1.380(10)
C12 H12 0.9300
C12 C13 1.383(10)
C13 H13 0.9300
C13 C14 1.413(14)
C14 C15 1.382(11)
C14 C17 1.512(10)
C15 H15 0.9300
C15 C16 1.388(9)
C16 H16 0.9300
C17 H17A 0.9600
C17 H17B 0.9600
C17 H17C 0.9600

loop_
_geom_torsion_atom_site_label_1
_geom_torsion_atom_site_label_2
_geom_torsion_atom_site_label_3
_geom_torsion_atom_site_label_4
_geom_torsion
Br1 C2 C3 C4 -67.6(7)
Br1 C2 C3 C8 106.4(5)
S1 N1 C1 O1 -64.5(6)
S1 N1 C1 C2 55.5(6)
S1 N1 C1 C9 -178.4(4)
S1 N1 C10 O2 168.8(4)
S1 N1 C10 O3 -10.1(8)
S1 C11 C12 C13 176.6(5)
S1 C11 C16 C15 -176.6(6)
O1 C1 C2 Br1 -101.8(4)
O1 C1 C2 C3 12.1(6)
O1 C1 C9 O2 -85.1(5)
O4 S1 N1 C1 -162.0(5)
O4 S1 N1 C10 49.0(5)
O4 S1 C11 C12 151.6(5)
O4 S1 C11 C16 -29.5(6)
O5 S1 N1 C1 -33.7(5)
O5 S1 N1 C10 177.3(4)
O5 S1 C11 C12 16.9(6)
O5 S1 C11 C16 -164.2(5)
N1 S1 C11 C12 -95.0(5)
N1 S1 C11 C16 84.0(6)
N1 C1 C2 Br1 136.7(4)
N1 C1 C2 C3 -109.3(5)
N1 C1 C9 O2 28.6(5)
C1 O1 C8 C3 3.6(7)
C1 O1 C8 C7 -175.8(6)
C1 N1 C10 O2 15.0(6)
C1 N1 C10 O3 -163.9(6)
C1 C2 C3 C4 175.8(6)
C1 C2 C3 C8 -10.2(6)
C2 C1 C9 O2 155.0(4)
C2 C3 C4 C5 173.9(6)
C2 C3 C8 O1 4.6(7)
C2 C3 C8 C7 -175.9(6)
C3 C4 C5 C6 0.1(10)
C4 C3 C8 O1 179.5(6)
C4 C3 C8 C7 -1.0(9)
C4 C5 C6 C7 -0.1(10)
C5 C6 C7 C8 -0.3(9)
C6 C7 C8 O1 -179.7(6)
C6 C7 C8 C3 0.9(10)
C8 O1 C1 N1 116.5(5)
C8 O1 C1 C2 -10.0(6)
C8 O1 C1 C9 -136.1(5)
C8 C3 C4 C5 0.5(9)
C9 O2 C10 O3 -175.9(6)
C9 O2 C10 N1 5.1(6)
C9 C1 C2 Br1 19.6(6)
C9 C1 C2 C3 133.6(5)
C10 O2 C9 C1 -22.1(6)
C10 N1 C1 O1 87.2(5)
C10 N1 C1 C2 -152.8(5)
C10 N1 C1 C9 -26.7(5)
C11 S1 N1 C1 82.0(5)
C11 S1 N1 C10 -67.1(5)
C11 C12 C13 C14 -0.5(10)
C12 C11 C16 C15 2.3(10)
C12 C13 C14 C15 3.4(11)
C12 C13 C14 C17 -175.9(7)
C13 C14 C15 C16 -3.5(11)
C14 C15 C16 C11 0.7(11)
C16 C11 C12 C13 -2.4(10)
C17 C14 C15 C16 175.7(7)
